data_7110085
loop_
_publ_author_name
'Mikolaj Chrominski'
'Agnieszka Lewalska'
'Dorota Gryko'

_publ_section_title
;
 Reduction-free synthesis of stable acetylide cobalamins
;
_journal_name_full Chem.Commun.
_journal_page_first 11406
_journal_paper_doi 10.1039/c3cc47210h
_journal_volume 49
_journal_year 2013
_chemical_absolute_configuration syn
_chemical_formula_sum 'C70 H92 Co N14 O34 P'
_chemical_formula_weight 1763.47
_chemical_name_systematic
;
 ?
;
_space_group_crystal_system orthorhombic
_space_group_IT_number 19
_space_group_name_Hall 'P 2ac 2ab'
_space_group_name_H-M_alt 'P 21 21 21'
_symmetry_space_group_name_Hall 'P 2ac 2ab'
_symmetry_space_group_name_H-M 'P 21 21 21'
_atom_sites_solution_hydrogens geom
_atom_sites_solution_primary direct
_atom_sites_solution_secondary difmap
_audit_creation_method SHELXL-2013
_cell_angle_alpha 90
_cell_angle_beta 90
_cell_angle_gamma 90
_cell_formula_units_Z 4
_cell_length_a 12.8063(3)
_cell_length_b 22.7406(6)
_cell_length_c 29.1298(7)
_cell_measurement_reflns_used 9867
_cell_measurement_temperature 100(2)
_cell_measurement_theta_max 67.29
_cell_measurement_theta_min 3.60
_cell_volume 8483.3(4)
_computing_cell_refinement 'Bruker SAINT'
_computing_data_collection 'Bruker APEX2'
_computing_data_reduction 'Bruker SAINT'
_computing_molecular_graphics 'Bruker SHELXTL'
_computing_publication_material 'Bruker SHELXTL'
_computing_structure_refinement 'SHELXL-97 (Sheldrick, 2008)'
_computing_structure_solution 'SHELXS-97 (Sheldrick, 2008)'
_diffrn_ambient_temperature 100(2)
_diffrn_measured_fraction_theta_full 0.987
_diffrn_measured_fraction_theta_max 0.987
_diffrn_measurement_device_type 'Bruker APEX-II CCD'
_diffrn_measurement_method '\f and \w scans'
_diffrn_radiation_monochromator graphite
_diffrn_radiation_source 'fine-focus sealed tube'
_diffrn_radiation_type CuK\a
_diffrn_radiation_wavelength 1.54178
_diffrn_reflns_av_R_equivalents 0.0413
_diffrn_reflns_av_unetI/netI 0.0457
_diffrn_reflns_limit_h_max 13
_diffrn_reflns_limit_h_min -15
_diffrn_reflns_limit_k_max 25
_diffrn_reflns_limit_k_min -27
_diffrn_reflns_limit_l_max 33
_diffrn_reflns_limit_l_min -34
_diffrn_reflns_number 44953
_diffrn_reflns_theta_full 66.60
_diffrn_reflns_theta_max 66.60
_diffrn_reflns_theta_min 3.60
_exptl_absorpt_coefficient_mu 2.565
_exptl_absorpt_correction_T_max 0.7656
_exptl_absorpt_correction_T_min 0.5337
_exptl_absorpt_correction_type numerical
_exptl_absorpt_process_details sadabs
_exptl_crystal_density_diffrn 1.381
_exptl_crystal_density_method 'not measured'
_exptl_crystal_F_000 3696
_exptl_crystal_size_max 0.28
_exptl_crystal_size_mid 0.19
_exptl_crystal_size_min 0.11
_refine_diff_density_max 1.429
_refine_diff_density_min -0.789
_refine_diff_density_rms 0.092
_refine_ls_abs_structure_details
;
 Flack x determined using 5804 quotients [(I+)-(I-)]/[(I+)+(I-)]
 (Parsons and Flack (2004), Acta Cryst. A60, s61).
;
_refine_ls_abs_structure_Flack -0.0223(15)
_refine_ls_extinction_method none
_refine_ls_goodness_of_fit_ref 1.058
_refine_ls_hydrogen_treatment constr
_refine_ls_matrix_type full
_refine_ls_number_parameters 1062
_refine_ls_number_reflns 14578
_refine_ls_number_restraints 0
_refine_ls_restrained_S_all 1.058
_refine_ls_R_factor_all 0.0543
_refine_ls_R_factor_gt 0.0522
_refine_ls_shift/su_max 0.001
_refine_ls_shift/su_mean 0.000
_refine_ls_structure_factor_coef Fsqd
_refine_ls_weighting_details 'w=1/[\s^2^(Fo^2^)+(0.0915P)^2^+9.4492P] where P=(Fo^2^+2Fc^2^)/3'
_refine_ls_weighting_scheme calc
_refine_ls_wR_factor_gt 0.1442
_refine_ls_wR_factor_ref 0.1462
_reflns_number_gt 13951
_reflns_number_total 14578
_reflns_threshold_expression 'I > 2\s(I)'
_cod_data_source_file c3cc47210h.txt
_cod_data_source_block shelxl
_cod_database_code 7110085
_shelx_space_group_comment
;
The symmetry employed for this shelxl refinement is uniquely defined
by the following loop, which should always be used as a source of
symmetry information in preference to the above space-group names.
They are only intended as comments.
;

loop_
_space_group_symop_operation_xyz
'x, y, z'
'x+1/2, -y+1/2, -z'
'-x, y+1/2, -z+1/2'
'-x+1/2, -y, z+1/2'

loop_
_atom_site_label
_atom_site_type_symbol
_atom_site_fract_x
_atom_site_fract_y
_atom_site_fract_z
_atom_site_U_iso_or_equiv
_atom_site_adp_type
_atom_site_occupancy
_atom_site_site_symmetry_order
_atom_site_calc_flag
_atom_site_refinement_flags_posn
_atom_site_refinement_flags_adp
C30 C 0.6535(4) 0.7480(2) 0.17665(15) 0.0143(9) Uani 1 1 d . .
H30A H 0.6005 0.7594 0.1536 0.017 Uiso 1 1 calc R U
H30B H 0.6704 0.7833 0.1951 0.017 Uiso 1 1 calc R U
Co1 Co 0.34589(5) 0.74574(3) 0.28751(2) 0.00767(16) Uani 1 1 d . .
P1 P 0.66093(9) 1.03567(5) 0.44567(4) 0.0124(2) Uani 1 1 d . .
O10W O 0.2723(3) 0.36879(15) 0.10695(12) 0.0196(7) Uani 1 1 d . .
O10L O 0.1705(4) 0.34775(17) 0.25937(16) 0.0354(10) Uani 1 1 d . .
O9W O 0.8464(3) 0.56951(15) 0.13513(12) 0.0207(7) Uani 1 1 d . .
O11L O 0.0812(4) 0.36435(18) 0.32080(17) 0.0408(11) Uani 1 1 d . .
O28 O 0.7098(3) 0.58176(14) 0.20544(11) 0.0162(7) Uani 1 1 d . .
O1W O 0.4999(3) 0.94220(17) 0.58687(14) 0.0285(9) Uani 1 1 d . .
O51 O 0.1205(3) 0.91520(16) 0.48896(12) 0.0230(8) Uani 1 1 d . .
O7W O 0.7927(3) 0.54529(17) 0.37351(14) 0.0309(9) Uani 1 1 d . .
O58 O 0.5309(3) 0.84127(16) 0.53248(12) 0.0190(7) Uani 1 1 d . .
O3W O 0.8494(3) 0.95786(17) 0.37209(15) 0.0333(9) Uani 1 1 d . .
OP3 O 0.7340(2) 0.99365(14) 0.47472(11) 0.0142(7) Uani 1 1 d . .
O4W O 0.1136(4) 0.94150(18) 0.24113(14) 0.0332(10) Uani 1 1 d . .
O2W O 0.1532(4) 0.9880(2) 0.56082(14) 0.0444(12) Uani 1 1 d . .
OP2 O 0.5587(3) 0.99469(15) 0.44237(11) 0.0163(7) Uani 1 1 d . .
OR7 O 0.5373(3) 0.91460(15) 0.36801(12) 0.0185(7) Uani 1 1 d . .
H207 H 0.5972 0.9128 0.3796 0.028 Uiso 1 1 calc R U
O11W O -0.0185(5) 0.0806(3) 0.4917(2) 0.0583(14) Uani 1 1 d . .
OR6 O 0.3278(2) 0.96738(14) 0.37687(11) 0.0143(7) Uani 1 1 d . .
O8W O 0.9705(4) 0.4750(3) 0.17169(19) 0.0570(16) Uani 1 1 d . .
OR8 O 0.2885(3) 1.06681(16) 0.43770(13) 0.0243(8) Uani 1 1 d . .
H208 H 0.2586 1.0657 0.4120 0.036 Uiso 1 1 calc R U
O15W O 0.9625(5) 0.2453(3) 0.4856(2) 0.0659(16) Uani 1 1 d . .
OP4 O 0.6356(3) 1.09026(15) 0.47121(13) 0.0233(8) Uani 1 1 d . .
OP5 O 0.7098(3) 1.04195(15) 0.39968(11) 0.0166(7) Uani 1 1 d . .
O62 O 0.7831(3) 0.75642(15) 0.42244(12) 0.0199(7) Uani 1 1 d . .
O44 O 0.1080(3) 0.94221(15) 0.14453(12) 0.0212(8) Uani 1 1 d . .
O39 O -0.0100(3) 0.66075(15) 0.14265(13) 0.0206(8) Uani 1 1 d . .
N9L N 0.1385(4) 0.38084(18) 0.28974(17) 0.0244(10) Uani 1 1 d . .
N24 N 0.4269(3) 0.73756(16) 0.34117(13) 0.0096(7) Uani 1 1 d . .
N21 N 0.4736(3) 0.73076(15) 0.25787(12) 0.0092(7) Uani 1 1 d . .
N22 N 0.2763(3) 0.74540(16) 0.22945(13) 0.0106(7) Uani 1 1 d . .
C9 C 0.1762(3) 0.76204(19) 0.22457(15) 0.0106(9) Uani 1 1 d . .
N23 N 0.2251(3) 0.76173(16) 0.32380(13) 0.0108(7) Uani 1 1 d . .
N59 N 0.6576(3) 0.87789(17) 0.48627(13) 0.0143(8) Uani 1 1 d . .
H59 H 0.6809 0.8798 0.4579 0.017 Uiso 1 1 calc R U
NB1 N 0.3845(3) 0.92718(16) 0.30784(13) 0.0111(8) Uani 1 1 d . .
NB3 N 0.3679(3) 0.83518(17) 0.28242(13) 0.0111(7) Uani 1 1 d . .
B5 C 0.4681(4) 0.9009(2) 0.17253(16) 0.0158(9) Uani 1 1 d . .
B6 C 0.4816(4) 0.9587(2) 0.18933(16) 0.0137(9) Uani 1 1 d . .
N63 N 0.8151(3) 0.66281(18) 0.44218(15) 0.0187(9) Uani 1 1 d . .
H63A H 0.8664 0.6732 0.4606 0.022 Uiso 1 1 calc R U
H63B H 0.7986 0.6255 0.4391 0.022 Uiso 1 1 calc R U
O33 O 0.7263(4) 0.8053(2) 0.09730(16) 0.0488(14) Uani 1 1 d . .
C1L C 0.3134(3) 0.6658(2) 0.29028(16) 0.0130(9) Uani 1 1 d . .
C2L C 0.2820(4) 0.6156(2) 0.28933(16) 0.0153(9) Uani 1 1 d . .
C3L C 0.2427(4) 0.5571(2) 0.28822(17) 0.0157(9) Uani 1 1 d . .
C4L C 0.1730(4) 0.5374(2) 0.32216(18) 0.0217(11) Uani 1 1 d . .
H4L H 0.1492 0.5640 0.3450 0.026 Uiso 1 1 calc R U
C5L C 0.1386(4) 0.4800(2) 0.32288(19) 0.0225(11) Uani 1 1 d . .
H5L H 0.0925 0.4666 0.3462 0.027 Uiso 1 1 calc R U
C6L C 0.1733(4) 0.4421(2) 0.28857(18) 0.0183(10) Uani 1 1 d . .
C7L C 0.2383(4) 0.4599(2) 0.25372(19) 0.0235(11) Uani 1 1 d . .
H7L H 0.2592 0.4332 0.2304 0.028 Uiso 1 1 calc R U
C8L C 0.2727(4) 0.5178(2) 0.25337(18) 0.0216(11) Uani 1 1 d . .
H8L H 0.3169 0.5310 0.2293 0.026 Uiso 1 1 calc R U
C19 C 0.5298(3) 0.70949(19) 0.33307(15) 0.0105(9) Uani 1 1 d . .
H19 H 0.5189 0.6661 0.3300 0.013 Uiso 1 1 calc R U
C1 C 0.5704(3) 0.73342(19) 0.28676(15) 0.0098(8) Uani 1 1 d . .
C20 C 0.6075(3) 0.79692(19) 0.29228(15) 0.0112(9) Uani 1 1 d . .
H20A H 0.6178 0.8145 0.2619 0.017 Uiso 1 1 calc R U
H20B H 0.6736 0.7975 0.3092 0.017 Uiso 1 1 calc R U
H20C H 0.5549 0.8195 0.3092 0.017 Uiso 1 1 calc R U
C2 C 0.6487(3) 0.69361(18) 0.25856(15) 0.0098(8) Uani 1 1 d . .
C26 C 0.6357(3) 0.62797(19) 0.27241(15) 0.0109(9) Uani 1 1 d . .
H26A H 0.6465 0.6243 0.3059 0.013 Uiso 1 1 calc R U
H26B H 0.5632 0.6155 0.2656 0.013 Uiso 1 1 calc R U
C27 C 0.7102(4) 0.5869(2) 0.24807(17) 0.0154(9) Uani 1 1 d . .
N29 N 0.7739(4) 0.5565(2) 0.27463(15) 0.0230(9) Uani 1 1 d . .
H29A H 0.8182 0.5314 0.2624 0.028 Uiso 1 1 calc R U
H29B H 0.7721 0.5613 0.3046 0.028 Uiso 1 1 calc R U
C25 C 0.7638(3) 0.7104(2) 0.26397(15) 0.0128(9) Uani 1 1 d . .
H25A H 0.7850 0.7050 0.2960 0.019 Uiso 1 1 calc R U
H25B H 0.7735 0.7516 0.2552 0.019 Uiso 1 1 calc R U
H25C H 0.8067 0.6852 0.2442 0.019 Uiso 1 1 calc R U
C3 C 0.6072(3) 0.7005(2) 0.20838(15) 0.0110(9) Uani 1 1 d . .
H3 H 0.6146 0.6617 0.1926 0.013 Uiso 1 1 calc R U
C4 C 0.4920(3) 0.71113(19) 0.21685(15) 0.0112(9) Uani 1 1 d . .
C5 C 0.4124(4) 0.7011(2) 0.18235(15) 0.0125(9) Uani 1 1 d . .
C6 C 0.3116(4) 0.71948(19) 0.18905(16) 0.0115(9) Uani 1 1 d . .
C10 C 0.1079(4) 0.7762(2) 0.25976(16) 0.0144(9) Uani 1 1 d . .
H10 H 0.0409 0.7905 0.2514 0.017 Uiso 1 1 calc R U
C11 C 0.1299(4) 0.77099(19) 0.30620(16) 0.0126(9) Uani 1 1 d . .
C14 C 0.2205(3) 0.76173(19) 0.37159(15) 0.0112(9) Uani 1 1 d . .
C13 C 0.1119(3) 0.7802(2) 0.38662(15) 0.0124(9) Uani 1 1 d . .
H13 H 0.0874 0.7541 0.4120 0.015 Uiso 1 1 calc R U
C48 C 0.1158(4) 0.8445(2) 0.40348(16) 0.0139(9) Uani 1 1 d . .
H48A H 0.1803 0.8503 0.4216 0.017 Uiso 1 1 calc R U
H48B H 0.1195 0.8709 0.3765 0.017 Uiso 1 1 calc R U
C49 C 0.0217(4) 0.8621(2) 0.43287(17) 0.0169(10) Uani 1 1 d . .
H49A H -0.0384 0.8708 0.4126 0.020 Uiso 1 1 calc R U
H49B H 0.0022 0.8288 0.4530 0.020 Uiso 1 1 calc R U
C50 C 0.0449(4) 0.9155(2) 0.46218(17) 0.0180(10) Uani 1 1 d . .
N52 N -0.0196(5) 0.9606(2) 0.45774(17) 0.0363(13) Uani 1 1 d . .
H52A H -0.0101 0.9926 0.4743 0.044 Uiso 1 1 calc R U
H52B H -0.0720 0.9587 0.4383 0.044 Uiso 1 1 calc R U
C12 C 0.0466(3) 0.7683(2) 0.34277(16) 0.0137(9) Uani 1 1 d . .
C47 C -0.0466(4) 0.8089(2) 0.33447(17) 0.0188(10) Uani 1 1 d . .
H47A H -0.0221 0.8495 0.3316 0.028 Uiso 1 1 calc R U
H47B H -0.0952 0.8059 0.3604 0.028 Uiso 1 1 calc R U
H47C H -0.0823 0.7972 0.3061 0.028 Uiso 1 1 calc R U
C46 C 0.0091(4) 0.7036(2) 0.34387(17) 0.0171(10) Uani 1 1 d . .
H46A H -0.0202 0.6930 0.3139 0.026 Uiso 1 1 calc R U
H46B H -0.0446 0.6990 0.3676 0.026 Uiso 1 1 calc R U
H46C H 0.0683 0.6778 0.3508 0.026 Uiso 1 1 calc R U
C15 C 0.3009(3) 0.75102(19) 0.40137(15) 0.0114(8) Uani 1 1 d . .
C53 C 0.2776(4) 0.7511(2) 0.45252(15) 0.0155(9) Uani 1 1 d . .
H53A H 0.2939 0.7899 0.4653 0.023 Uiso 1 1 calc R U
H53B H 0.3204 0.7212 0.4678 0.023 Uiso 1 1 calc R U
H53C H 0.2036 0.7423 0.4575 0.023 Uiso 1 1 calc R U
C16 C 0.4039(3) 0.73762(18) 0.38503(15) 0.0104(9) Uani 1 1 d . .
C17 C 0.4973(4) 0.71603(19) 0.41382(15) 0.0105(9) Uani 1 1 d . .
C55 C 0.5238(3) 0.7509(2) 0.45777(14) 0.0120(9) Uani 1 1 d . .
H55A H 0.4729 0.7402 0.4819 0.014 Uiso 1 1 calc R U
H55B H 0.5938 0.7387 0.4686 0.014 Uiso 1 1 calc R U
C56 C 0.5233(4) 0.8175(2) 0.45228(15) 0.0140(9) Uani 1 1 d . .
H56A H 0.5630 0.8284 0.4244 0.017 Uiso 1 1 calc R U
H56B H 0.4506 0.8313 0.4484 0.017 Uiso 1 1 calc R U
C57 C 0.5716(4) 0.8475(2) 0.49378(16) 0.0127(9) Uani 1 1 d . .
PR1 C 0.7167(4) 0.9084(2) 0.52149(17) 0.0173(10) Uani 1 1 d . .
H40A H 0.7918 0.8995 0.5174 0.021 Uiso 1 1 calc R U
H40B H 0.6953 0.8934 0.5520 0.021 Uiso 1 1 calc R U
PR2 C 0.7015(4) 0.9746(2) 0.52041(16) 0.0165(10) Uani 1 1 d . .
H402 H 0.6264 0.9846 0.5256 0.020 Uiso 1 1 calc R U
R3 C 0.4841(3) 1.0045(2) 0.40695(16) 0.0125(9) Uani 1 1 d . .
H203 H 0.4737 1.0477 0.4020 0.015 Uiso 1 1 calc R U
R2 C 0.5091(4) 0.9741(2) 0.36167(17) 0.0139(9) Uani 1 1 d . .
H202 H 0.5613 0.9963 0.3429 0.017 Uiso 1 1 calc R U
R1 C 0.4002(4) 0.97445(19) 0.34040(15) 0.0119(9) Uani 1 1 d . .
H201 H 0.3877 1.0130 0.3249 0.014 Uiso 1 1 calc R U
R4 C 0.3812(4) 0.9754(2) 0.42041(16) 0.0135(9) Uani 1 1 d . .
H204 H 0.3966 0.9359 0.4338 0.016 Uiso 1 1 calc R U
R5 C 0.3113(4) 1.0081(2) 0.45257(17) 0.0183(10) Uani 1 1 d . .
H20D H 0.2449 0.9861 0.4558 0.022 Uiso 1 1 calc R U
H20E H 0.3447 1.0097 0.4832 0.022 Uiso 1 1 calc R U
B8 C 0.4163(4) 0.9275(2) 0.26237(15) 0.0116(9) Uani 1 1 d . .
B9 C 0.4046(3) 0.8702(2) 0.24646(16) 0.0114(9) Uani 1 1 d . .
B2 C 0.3591(4) 0.87076(19) 0.31837(15) 0.0119(9) Uani 1 1 d . .
H102 H 0.3376 0.8582 0.3480 0.014 Uiso 1 1 calc R U
B4 C 0.4297(4) 0.8568(2) 0.20092(16) 0.0127(9) Uani 1 1 d . .
H104 H 0.4207 0.8180 0.1895 0.015 Uiso 1 1 calc R U
B7 C 0.4559(4) 0.9726(2) 0.23471(16) 0.0141(9) Uani 1 1 d . .
H107 H 0.4650 1.0112 0.2464 0.017 Uiso 1 1 calc R U
B11 C 0.5245(4) 1.0064(2) 0.15863(17) 0.0201(10) Uani 1 1 d . .
H11A H 0.5343 1.0424 0.1765 0.030 Uiso 1 1 calc R U
H11B H 0.4753 1.0139 0.1335 0.030 Uiso 1 1 calc R U
H11C H 0.5917 0.9938 0.1459 0.030 Uiso 1 1 calc R U
B10 C 0.4963(5) 0.8863(2) 0.12365(17) 0.0234(11) Uani 1 1 d . .
H11D H 0.5725 0.8859 0.1204 0.035 Uiso 1 1 calc R U
H11E H 0.4665 0.9159 0.1031 0.035 Uiso 1 1 calc R U
H11F H 0.4684 0.8475 0.1157 0.035 Uiso 1 1 calc R U
PR3 C 0.7694(5) 1.0053(3) 0.55551(18) 0.0290(13) Uani 1 1 d . .
H40C H 0.8430 0.9979 0.5485 0.044 Uiso 1 1 calc R U
H40D H 0.7531 0.9902 0.5862 0.044 Uiso 1 1 calc R U
H40E H 0.7559 1.0477 0.5546 0.044 Uiso 1 1 calc R U
C54 C 0.4740(4) 0.65149(19) 0.42683(16) 0.0136(9) Uani 1 1 d . .
H54A H 0.4089 0.6496 0.4444 0.020 Uiso 1 1 calc R U
H54B H 0.5315 0.6360 0.4455 0.020 Uiso 1 1 calc R U
H54C H 0.4670 0.6279 0.3988 0.020 Uiso 1 1 calc R U
C18 C 0.5868(3) 0.7212(2) 0.37801(15) 0.0117(9) Uani 1 1 d . .
H18 H 0.6121 0.7628 0.3778 0.014 Uiso 1 1 calc R U
C60 C 0.6812(4) 0.6806(2) 0.38628(16) 0.0134(9) Uani 1 1 d . .
H60A H 0.6552 0.6426 0.3981 0.016 Uiso 1 1 calc R U
H60B H 0.7152 0.6729 0.3564 0.016 Uiso 1 1 calc R U
C61 C 0.7625(3) 0.7036(2) 0.41906(15) 0.0130(9) Uani 1 1 d . .
C8 C 0.1459(4) 0.76216(19) 0.17456(15) 0.0129(9) Uani 1 1 d . .
H8 H 0.0711 0.7506 0.1707 0.015 Uiso 1 1 calc R U
C41 C 0.1642(4) 0.8253(2) 0.15689(17) 0.0181(10) Uani 1 1 d . .
H41A H 0.1454 0.8529 0.1818 0.022 Uiso 1 1 calc R U
H41B H 0.2399 0.8301 0.1509 0.022 Uiso 1 1 calc R U
C42 C 0.1055(4) 0.8435(2) 0.11398(17) 0.0187(10) Uani 1 1 d . .
H42A H 0.1451 0.8305 0.0866 0.022 Uiso 1 1 calc R U
H42B H 0.0368 0.8235 0.1135 0.022 Uiso 1 1 calc R U
C43 C 0.0890(4) 0.9088(2) 0.11139(17) 0.0188(10) Uani 1 1 d . .
N45 N 0.0505(5) 0.9296(2) 0.07255(17) 0.0374(13) Uani 1 1 d . .
H45A H 0.0378 0.9675 0.0697 0.045 Uiso 1 1 calc R U
H45B H 0.0375 0.9057 0.0495 0.045 Uiso 1 1 calc R U
C7 C 0.2190(4) 0.7136(2) 0.15593(15) 0.0121(9) Uani 1 1 d . .
C37 C 0.1702(4) 0.65213(19) 0.16583(16) 0.0139(9) Uani 1 1 d . .
H37A H 0.2242 0.6215 0.1613 0.017 Uiso 1 1 calc R U
H37B H 0.1478 0.6505 0.1983 0.017 Uiso 1 1 calc R U
C38 C 0.0782(4) 0.6387(2) 0.13554(17) 0.0145(9) Uani 1 1 d . .
N40 N 0.0952(3) 0.60296(19) 0.10045(15) 0.0208(9) Uani 1 1 d . .
H40F H 0.0439 0.5942 0.0815 0.025 Uiso 1 1 calc R U
H40G H 0.1577 0.5879 0.0961 0.025 Uiso 1 1 calc R U
C36 C 0.2412(4) 0.7216(2) 0.10458(16) 0.0159(9) Uani 1 1 d . .
H36A H 0.2886 0.7549 0.1002 0.024 Uiso 1 1 calc R U
H36B H 0.1755 0.7291 0.0883 0.024 Uiso 1 1 calc R U
H36C H 0.2735 0.6858 0.0924 0.024 Uiso 1 1 calc R U
C35 C 0.4442(4) 0.6675(2) 0.13969(17) 0.0206(11) Uani 1 1 d . .
H35A H 0.3866 0.6421 0.1299 0.031 Uiso 1 1 calc R U
H35B H 0.5057 0.6434 0.1465 0.031 Uiso 1 1 calc R U
H35C H 0.4610 0.6954 0.1151 0.031 Uiso 1 1 calc R U
C31 C 0.7519(4) 0.7274(3) 0.15187(19) 0.0277(13) Uani 1 1 d . .
H31A H 0.8106 0.7267 0.1740 0.033 Uiso 1 1 calc R U
H31B H 0.7410 0.6866 0.1409 0.033 Uiso 1 1 calc R U
C32 C 0.7817(4) 0.7658(3) 0.11137(18) 0.0255(12) Uani 1 1 d . .
N34 N 0.8734(4) 0.7514(2) 0.09241(16) 0.0297(11) Uani 1 1 d . .
H34A H 0.8965 0.7710 0.0684 0.036 Uiso 1 1 calc R U
H34B H 0.9105 0.7224 0.1039 0.036 Uiso 1 1 calc R U
O5W O 0.3380(7) 0.7804(3) 0.0171(3) 0.092(2) Uani 1 1 d . .
O13W O 0.1865(5) 0.1022(3) 0.5221(2) 0.0659(16) Uani 1 1 d . .
O18W O 0.5573(4) 0.6376(2) 0.01576(19) 0.0513(13) Uiso 1 1 d . .
O12W O 0.7067(6) 0.8368(3) 0.0085(2) 0.0736(18) Uiso 1 1 d . .
O17W O 0.4735(14) 0.6803(8) -0.0080(6) 0.188(6) Uiso 1 1 d . .
O16W O 0.0894(16) 0.0823(8) 0.4901(6) 0.201(7) Uiso 1 1 d . .
O19W O 0.974(3) 0.1788(16) 0.4883(11) 0.346(16) Uiso 1 1 d . .
O20W O 0.654(4) 0.682(2) 0.0449(13) 0.45(2) Uiso 1 1 d . .

loop_
_atom_site_aniso_label
_atom_site_aniso_U_11
_atom_site_aniso_U_22
_atom_site_aniso_U_33
_atom_site_aniso_U_23
_atom_site_aniso_U_13
_atom_site_aniso_U_12
C30 0.014(2) 0.018(2) 0.010(2) 0.0050(17) 0.0025(17) 0.003(2)
Co1 0.0074(3) 0.0076(3) 0.0080(3) -0.0005(3) -0.0002(3) 0.0004(3)
P1 0.0111(5) 0.0113(5) 0.0147(6) 0.0001(4) -0.0020(4) -0.0016(4)
O10W 0.0151(16) 0.0202(17) 0.0234(18) -0.0016(14) 0.0052(14) -0.0017(14)
O10L 0.042(2) 0.0156(18) 0.048(3) -0.0122(18) 0.004(2) -0.0016(18)
O9W 0.0191(17) 0.0210(17) 0.0219(18) -0.0044(14) 0.0021(15) -0.0030(15)
O11L 0.044(3) 0.019(2) 0.059(3) -0.0004(19) 0.025(2) -0.0117(19)
O28 0.0196(16) 0.0154(15) 0.0135(16) -0.0052(13) 0.0036(13) 0.0012(14)
O1W 0.034(2) 0.0191(18) 0.032(2) -0.0051(16) 0.0085(18) 0.0002(16)
O51 0.0233(19) 0.0261(19) 0.0197(18) -0.0059(15) 0.0028(15) -0.0048(15)
O7W 0.038(2) 0.0191(18) 0.036(2) -0.0029(16) -0.0143(19) 0.0080(17)
O58 0.0178(16) 0.0236(18) 0.0155(17) -0.0055(14) 0.0065(14) -0.0043(15)
O3W 0.033(2) 0.0198(19) 0.047(2) 0.0038(17) 0.016(2) -0.0029(18)
OP3 0.0126(15) 0.0158(16) 0.0142(16) 0.0028(13) -0.0018(13) -0.0024(13)
O4W 0.050(3) 0.024(2) 0.026(2) -0.0059(16) 0.0020(19) -0.0048(19)
O2W 0.068(3) 0.042(3) 0.023(2) -0.0059(18) 0.003(2) -0.015(3)
OP2 0.0123(16) 0.0216(17) 0.0150(16) 0.0069(13) -0.0062(13) -0.0050(14)
OR7 0.0136(15) 0.0150(16) 0.0270(19) -0.0010(14) -0.0049(14) 0.0044(14)
O11W 0.063(4) 0.054(3) 0.058(3) -0.005(3) -0.003(3) 0.003(3)
OR6 0.0106(15) 0.0182(16) 0.0141(16) -0.0049(13) -0.0018(12) -0.0029(13)
O8W 0.049(3) 0.064(3) 0.058(3) 0.025(3) 0.030(3) 0.031(3)
OR8 0.0271(19) 0.0231(19) 0.0225(19) -0.0099(15) -0.0040(16) 0.0081(16)
O15W 0.065(4) 0.056(3) 0.077(4) 0.001(3) 0.007(3) -0.001(3)
OP4 0.0261(19) 0.0145(16) 0.0292(19) -0.0070(14) -0.0002(16) 0.0042(15)
OP5 0.0141(16) 0.0195(17) 0.0162(16) 0.0040(13) 0.0008(13) -0.0019(14)
O62 0.0153(16) 0.0172(17) 0.0273(18) 0.0015(14) -0.0012(14) -0.0012(14)
O44 0.0293(19) 0.0156(17) 0.0186(17) 0.0007(14) -0.0047(15) -0.0003(15)
O39 0.0124(16) 0.0178(17) 0.032(2) -0.0073(15) 0.0003(14) 0.0012(14)
N9L 0.021(2) 0.014(2) 0.039(3) -0.0049(19) -0.001(2) -0.0006(17)
N24 0.0080(16) 0.0082(17) 0.0125(18) -0.0002(14) 0.0016(14) 0.0007(14)
N21 0.0122(17) 0.0059(16) 0.0095(17) -0.0017(14) -0.0001(14) 0.0015(14)
N22 0.0107(17) 0.0089(17) 0.0121(17) -0.0014(14) 0.0010(14) 0.0016(15)
C9 0.012(2) 0.0070(19) 0.013(2) -0.0003(16) -0.0043(16) 0.0004(16)
N23 0.0120(17) 0.0077(17) 0.0129(18) 0.0008(14) -0.0020(15) -0.0005(15)
N59 0.0144(19) 0.0151(18) 0.0134(19) 0.0012(15) 0.0002(16) -0.0024(16)
NB1 0.0158(18) 0.0073(17) 0.0102(18) -0.0005(14) -0.0009(15) -0.0027(14)
NB3 0.0121(18) 0.0119(17) 0.0093(18) -0.0008(14) 0.0004(14) -0.0006(15)
B5 0.016(2) 0.017(2) 0.014(2) 0.0016(18) 0.0005(18) 0.0004(19)
B6 0.014(2) 0.012(2) 0.015(2) 0.0046(18) -0.0009(17) 0.0012(18)
N63 0.020(2) 0.0152(19) 0.021(2) 0.0014(17) -0.0101(17) 0.0019(17)
O33 0.039(3) 0.067(3) 0.040(3) 0.037(2) 0.020(2) 0.028(3)
C1L 0.010(2) 0.017(2) 0.012(2) -0.0017(18) 0.0011(17) 0.0036(18)
C2L 0.017(2) 0.014(2) 0.015(2) -0.0017(18) -0.0015(19) 0.0007(19)
C3L 0.016(2) 0.011(2) 0.020(2) -0.0001(18) -0.0021(19) 0.0002(18)
C4L 0.028(3) 0.014(2) 0.023(3) -0.0044(19) 0.003(2) -0.003(2)
C5L 0.026(3) 0.011(2) 0.030(3) -0.004(2) 0.009(2) -0.006(2)
C6L 0.017(2) 0.010(2) 0.028(3) -0.0023(19) -0.002(2) 0.0000(18)
C7L 0.030(3) 0.018(2) 0.023(3) -0.008(2) 0.003(2) -0.002(2)
C8L 0.025(3) 0.020(2) 0.020(2) -0.003(2) 0.007(2) -0.002(2)
C19 0.008(2) 0.011(2) 0.012(2) 0.0015(17) 0.0009(17) 0.0022(17)
C1 0.010(2) 0.009(2) 0.010(2) -0.0010(16) 0.0005(17) 0.0006(17)
C20 0.011(2) 0.011(2) 0.012(2) 0.0007(17) -0.0004(17) 0.0013(17)
C2 0.009(2) 0.009(2) 0.012(2) -0.0009(16) -0.0012(17) 0.0019(17)
C26 0.011(2) 0.009(2) 0.013(2) -0.0006(17) 0.0006(17) -0.0006(17)
C27 0.014(2) 0.011(2) 0.021(3) -0.0021(18) -0.0007(19) -0.0015(18)
N29 0.023(2) 0.025(2) 0.021(2) -0.0021(18) -0.0015(18) 0.0133(19)
C25 0.011(2) 0.015(2) 0.013(2) 0.0001(17) 0.0004(17) -0.0010(18)
C3 0.010(2) 0.015(2) 0.009(2) 0.0002(17) 0.0011(17) 0.0013(17)
C4 0.011(2) 0.009(2) 0.013(2) 0.0007(17) 0.0004(17) -0.0020(17)
C5 0.012(2) 0.015(2) 0.010(2) -0.0019(17) 0.0004(17) 0.0024(18)
C6 0.012(2) 0.009(2) 0.014(2) -0.0007(17) -0.0016(17) -0.0003(17)
C10 0.012(2) 0.015(2) 0.016(2) 0.0006(18) -0.0048(18) 0.0039(18)
C11 0.015(2) 0.010(2) 0.013(2) -0.0002(17) -0.0025(18) -0.0001(17)
C14 0.011(2) 0.011(2) 0.012(2) -0.0007(16) 0.0020(17) -0.0024(17)
C13 0.011(2) 0.015(2) 0.012(2) 0.0008(17) 0.0017(17) 0.0015(17)
C48 0.012(2) 0.015(2) 0.015(2) -0.0008(18) 0.0042(18) -0.0004(18)
C49 0.014(2) 0.018(2) 0.019(2) -0.0048(19) 0.0043(19) 0.0005(19)
C50 0.020(2) 0.016(2) 0.018(2) 0.0007(19) 0.008(2) -0.002(2)
N52 0.061(4) 0.020(2) 0.028(3) -0.013(2) -0.013(2) 0.016(2)
C12 0.009(2) 0.015(2) 0.017(2) 0.0001(18) 0.0006(18) 0.0015(18)
C47 0.014(2) 0.024(2) 0.018(2) -0.006(2) 0.0001(19) 0.005(2)
C46 0.013(2) 0.019(2) 0.020(2) -0.003(2) 0.0023(19) -0.0034(19)
C15 0.011(2) 0.011(2) 0.012(2) 0.0004(17) 0.0022(17) -0.0008(17)
C53 0.012(2) 0.023(2) 0.011(2) -0.0001(18) 0.0014(17) 0.0032(19)
C16 0.013(2) 0.0061(19) 0.012(2) 0.0000(16) -0.0006(17) -0.0009(17)
C17 0.015(2) 0.008(2) 0.009(2) 0.0012(16) -0.0027(17) 0.0029(17)
C55 0.013(2) 0.014(2) 0.009(2) -0.0001(17) 0.0011(16) 0.0006(18)
C56 0.016(2) 0.015(2) 0.011(2) 0.0000(17) -0.0021(18) -0.0003(18)
C57 0.013(2) 0.010(2) 0.015(2) -0.0016(17) 0.0019(18) 0.0042(18)
PR1 0.017(2) 0.016(2) 0.019(2) 0.0031(19) -0.0059(19) -0.0046(19)
PR2 0.021(2) 0.016(2) 0.013(2) -0.0005(18) -0.0026(19) -0.0074(19)
R3 0.010(2) 0.014(2) 0.013(2) 0.0017(18) -0.0046(17) -0.0032(18)
R2 0.011(2) 0.012(2) 0.019(2) -0.0002(18) -0.0001(18) 0.0005(17)
R1 0.015(2) 0.009(2) 0.011(2) -0.0021(17) 0.0007(18) -0.0007(17)
R4 0.011(2) 0.019(2) 0.011(2) 0.0012(18) -0.0004(17) -0.0037(18)
R5 0.018(2) 0.022(2) 0.015(2) -0.0012(19) 0.0004(19) -0.002(2)
B8 0.012(2) 0.011(2) 0.011(2) 0.0016(17) 0.0005(17) 0.0030(18)
B9 0.009(2) 0.010(2) 0.016(2) 0.0022(17) -0.0015(17) 0.0013(17)
B2 0.014(2) 0.009(2) 0.014(2) -0.0008(17) -0.0013(17) 0.0029(17)
B4 0.013(2) 0.012(2) 0.013(2) -0.0007(17) 0.0006(17) 0.0006(18)
B7 0.016(2) 0.010(2) 0.016(2) 0.0018(17) -0.0011(18) -0.0007(18)
B11 0.027(3) 0.016(2) 0.017(2) 0.0048(19) 0.001(2) -0.006(2)
B10 0.036(3) 0.020(3) 0.014(2) 0.0024(19) 0.005(2) 0.002(2)
PR3 0.043(3) 0.028(3) 0.016(2) 0.001(2) -0.012(2) -0.015(3)
C54 0.018(2) 0.008(2) 0.014(2) 0.0030(17) -0.0009(18) 0.0008(18)
C18 0.011(2) 0.012(2) 0.012(2) 0.0011(17) -0.0015(17) 0.0023(18)
C60 0.012(2) 0.011(2) 0.018(2) -0.0028(17) -0.0011(18) 0.0032(17)
C61 0.009(2) 0.019(2) 0.010(2) -0.0001(18) 0.0020(17) 0.0012(18)
C8 0.014(2) 0.011(2) 0.013(2) -0.0022(17) -0.0039(17) 0.0036(18)
C41 0.025(3) 0.013(2) 0.016(2) 0.0012(18) -0.007(2) 0.000(2)
C42 0.021(2) 0.016(2) 0.019(2) 0.0016(19) -0.005(2) 0.003(2)
C43 0.021(2) 0.019(2) 0.017(2) 0.0044(19) 0.000(2) 0.002(2)
N45 0.072(4) 0.018(2) 0.022(2) 0.0019(19) -0.014(3) 0.011(3)
C7 0.011(2) 0.013(2) 0.013(2) -0.0027(17) -0.0033(18) 0.0011(18)
C37 0.013(2) 0.010(2) 0.020(2) -0.0002(17) -0.0034(18) 0.0015(18)
C38 0.013(2) 0.011(2) 0.020(2) -0.0030(18) -0.0004(19) 0.0003(18)
N40 0.015(2) 0.020(2) 0.027(2) -0.0101(18) -0.0017(18) 0.0023(17)
C36 0.017(2) 0.018(2) 0.012(2) -0.0025(18) -0.0037(18) -0.0001(19)
C35 0.017(2) 0.027(3) 0.017(2) -0.013(2) -0.004(2) 0.006(2)
C31 0.023(3) 0.037(3) 0.023(3) 0.017(2) 0.013(2) 0.012(2)
C32 0.021(3) 0.035(3) 0.020(3) 0.009(2) 0.009(2) 0.005(2)
N34 0.028(2) 0.035(3) 0.025(2) 0.006(2) 0.0179(19) 0.005(2)
O5W 0.104(6) 0.067(4) 0.106(6) -0.001(4) 0.046(5) 0.001(4)
O13W 0.062(4) 0.071(4) 0.065(4) -0.005(3) -0.001(3) 0.001(3)

loop_
_atom_type_symbol
_atom_type_description
_atom_type_scat_dispersion_real
_atom_type_scat_dispersion_imag
_atom_type_scat_source
C C 0.0181 0.0091 'International Tables Vol C Tables 4.2.6.8 and 6.1.1.4'
H H 0.0000 0.0000 'International Tables Vol C Tables 4.2.6.8 and 6.1.1.4'
N N 0.0311 0.0180 'International Tables Vol C Tables 4.2.6.8 and 6.1.1.4'
O O 0.0492 0.0322 'International Tables Vol C Tables 4.2.6.8 and 6.1.1.4'
P P 0.2955 0.4335 'International Tables Vol C Tables 4.2.6.8 and 6.1.1.4'
Co Co -2.3653 3.6143 'International Tables Vol C Tables 4.2.6.8 and 6.1.1.4'

loop_
_geom_angle_atom_site_label_1
_geom_angle_atom_site_label_2
_geom_angle_atom_site_label_3
_geom_angle
C31 C30 C3 112.7(4)
C31 C30 H30A 109.1
C3 C30 H30A 109.1
C31 C30 H30B 109.1
C3 C30 H30B 109.1
H30A C30 H30B 107.8
C1L Co1 N21 92.14(17)
C1L Co1 N24 89.47(18)
N21 Co1 N24 83.36(16)
C1L Co1 N23 88.90(18)
N21 Co1 N23 173.59(16)
N24 Co1 N23 90.32(16)
C1L Co1 N22 86.00(18)
N21 Co1 N22 89.93(16)
N24 Co1 N22 171.76(16)
N23 Co1 N22 96.46(16)
C1L Co1 NB3 174.74(18)
N21 Co1 NB3 91.53(15)
N24 Co1 NB3 94.70(15)
N23 Co1 NB3 87.87(15)
N22 Co1 NB3 90.24(15)
OP4 P1 OP5 117.6(2)
OP4 P1 OP3 111.5(2)
OP5 P1 OP3 106.92(19)
OP4 P1 OP2 109.7(2)
OP5 P1 OP2 110.16(19)
OP3 P1 OP2 99.39(17)
PR2 OP3 P1 119.9(3)
R3 OP2 P1 119.9(3)
R2 OR7 H207 109.5
R1 OR6 R4 109.4(3)
R5 OR8 H208 109.5
O11L N9L O10L 122.9(4)
O11L N9L C6L 119.4(4)
O10L N9L C6L 117.7(5)
C16 N24 C19 110.8(4)
C16 N24 Co1 133.2(3)
C19 N24 Co1 113.5(3)
C4 N21 C1 112.4(4)
C4 N21 Co1 130.0(3)
C1 N21 Co1 117.0(3)
C9 N22 C6 109.9(4)
C9 N22 Co1 122.5(3)
C6 N22 Co1 126.7(3)
N22 C9 C10 126.1(4)
N22 C9 C8 110.4(4)
C10 C9 C8 123.5(4)
C11 N23 C14 110.1(4)
C11 N23 Co1 123.8(3)
C14 N23 Co1 126.0(3)
C57 N59 PR1 124.7(4)
C57 N59 H59 117.7
PR1 N59 H59 117.7
B2 NB1 B8 106.9(4)
B2 NB1 R1 125.9(4)
B8 NB1 R1 125.6(4)
B2 NB3 B9 105.8(4)
B2 NB3 Co1 122.2(3)
B9 NB3 Co1 131.5(3)
B4 B5 B6 120.6(4)
B4 B5 B10 119.2(4)
B6 B5 B10 120.2(4)
B7 B6 B5 120.6(4)
B7 B6 B11 118.9(4)
B5 B6 B11 120.5(4)
C61 N63 H63A 120.0
C61 N63 H63B 120.0
H63A N63 H63B 120.0
C2L C1L Co1 172.5(4)
C1L C2L C3L 178.7(5)
C8L C3L C4L 118.6(5)
C8L C3L C2L 121.0(5)
C4L C3L C2L 120.4(4)
C5L C4L C3L 121.1(5)
C5L C4L H4L 119.5
C3L C4L H4L 119.5
C4L C5L C6L 118.2(5)
C4L C5L H5L 120.9
C6L C5L H5L 120.9
C7L C6L C5L 122.8(5)
C7L C6L N9L 118.8(5)
C5L C6L N9L 118.4(5)
C6L C7L C8L 118.5(5)
C6L C7L H7L 120.8
C8L C7L H7L 120.8
C7L C8L C3L 120.7(5)
C7L C8L H8L 119.6
C3L C8L H8L 119.6
N24 C19 C18 102.4(3)
N24 C19 C1 106.6(3)
C18 C19 C1 121.9(4)
N24 C19 H19 108.4
C18 C19 H19 108.4
C1 C19 H19 108.4
N21 C1 C20 110.7(3)
N21 C1 C19 101.4(3)
C20 C1 C19 110.2(4)
N21 C1 C2 102.1(3)
C20 C1 C2 113.5(3)
C19 C1 C2 117.7(3)
C1 C20 H20A 109.5
C1 C20 H20B 109.5
H20A C20 H20B 109.5
C1 C20 H20C 109.5
H20A C20 H20C 109.5
H20B C20 H20C 109.5
C25 C2 C26 108.4(4)
C25 C2 C3 113.5(4)
C26 C2 C3 107.6(3)
C25 C2 C1 114.5(3)
C26 C2 C1 110.3(4)
C3 C2 C1 102.3(3)
C27 C26 C2 113.8(4)
C27 C26 H26A 108.8
C2 C26 H26A 108.8
C27 C26 H26B 108.8
C2 C26 H26B 108.8
H26A C26 H26B 107.7
O28 C27 N29 122.5(5)
O28 C27 C26 121.5(4)
N29 C27 C26 116.0(4)
C27 N29 H29A 120.0
C27 N29 H29B 120.0
H29A N29 H29B 120.0
C2 C25 H25A 109.5
C2 C25 H25B 109.5
H25A C25 H25B 109.5
C2 C25 H25C 109.5
H25A C25 H25C 109.5
H25B C25 H25C 109.5
C4 C3 C30 111.1(4)
C4 C3 C2 101.2(3)
C30 C3 C2 120.0(4)
C4 C3 H3 107.9
C30 C3 H3 107.9
C2 C3 H3 107.9
N21 C4 C5 124.4(4)
N21 C4 C3 112.4(4)
C5 C4 C3 123.1(4)
C6 C5 C4 121.0(4)
C6 C5 C35 121.6(4)
C4 C5 C35 117.3(4)
C5 C6 N22 123.8(4)
C5 C6 C7 127.7(4)
N22 C6 C7 108.5(4)
C9 C10 C11 125.0(4)
C9 C10 H10 117.5
C11 C10 H10 117.5
N23 C11 C10 124.9(4)
N23 C11 C12 111.6(4)
C10 C11 C12 123.3(4)
C15 C14 N23 127.0(4)
C15 C14 C13 123.8(4)
N23 C14 C13 109.1(4)
C14 C13 C48 108.9(4)
C14 C13 C12 102.0(3)
C48 C13 C12 116.4(4)
C14 C13 H13 109.7
C48 C13 H13 109.7
C12 C13 H13 109.7
C49 C48 C13 113.6(4)
C49 C48 H48A 108.8
C13 C48 H48A 108.8
C49 C48 H48B 108.8
C13 C48 H48B 108.8
H48A C48 H48B 107.7
C50 C49 C48 111.8(4)
C50 C49 H49A 109.3
C48 C49 H49A 109.3
C50 C49 H49B 109.3
C48 C49 H49B 109.3
H49A C49 H49B 107.9
O51 C50 N52 123.5(5)
O51 C50 C49 120.1(5)
N52 C50 C49 116.4(5)
C50 N52 H52A 120.0
C50 N52 H52B 120.0
H52A N52 H52B 120.0
C11 C12 C47 114.6(4)
C11 C12 C46 105.8(4)
C47 C12 C46 109.6(4)
C11 C12 C13 101.1(4)
C47 C12 C13 116.6(4)
C46 C12 C13 108.4(4)
C12 C47 H47A 109.5
C12 C47 H47B 109.5
H47A C47 H47B 109.5
C12 C47 H47C 109.5
H47A C47 H47C 109.5
H47B C47 H47C 109.5
C12 C46 H46A 109.5
C12 C46 H46B 109.5
H46A C46 H46B 109.5
C12 C46 H46C 109.5
H46A C46 H46C 109.5
H46B C46 H46C 109.5
C14 C15 C16 121.3(4)
C14 C15 C53 118.3(4)
C16 C15 C53 120.4(4)
C15 C53 H53A 109.5
C15 C53 H53B 109.5
H53A C53 H53B 109.5
C15 C53 H53C 109.5
H53A C53 H53C 109.5
H53B C53 H53C 109.5
N24 C16 C15 122.0(4)
N24 C16 C17 110.8(4)
C15 C16 C17 126.9(4)
C16 C17 C55 117.3(4)
C16 C17 C54 106.6(4)
C55 C17 C54 109.1(4)
C16 C17 C18 100.6(3)
C55 C17 C18 110.8(4)
C54 C17 C18 112.2(4)
C56 C55 C17 115.0(4)
C56 C55 H55A 108.5
C17 C55 H55A 108.5
C56 C55 H55B 108.5
C17 C55 H55B 108.5
H55A C55 H55B 107.5
C57 C56 C55 111.2(4)
C57 C56 H56A 109.4
C55 C56 H56A 109.4
C57 C56 H56B 109.4
C55 C56 H56B 109.4
H56A C56 H56B 108.0
O58 C57 N59 123.9(4)
O58 C57 C56 119.8(4)
N59 C57 C56 116.3(4)
N59 PR1 PR2 113.1(4)
N59 PR1 H40A 109.0
PR2 PR1 H40A 109.0
N59 PR1 H40B 109.0
PR2 PR1 H40B 109.0
H40A PR1 H40B 107.8
OP3 PR2 PR3 108.4(4)
OP3 PR2 PR1 106.0(4)
PR3 PR2 PR1 111.7(4)
OP3 PR2 H402 110.2
PR3 PR2 H402 110.2
PR1 PR2 H402 110.2
OP2 R3 R2 114.5(4)
OP2 R3 R4 109.0(4)
R2 R3 R4 101.9(4)
OP2 R3 H203 110.4
R2 R3 H203 110.4
R4 R3 H203 110.4
OR7 R2 R3 112.1(4)
OR7 R2 R1 107.0(4)
R3 R2 R1 99.0(4)
OR7 R2 H202 112.6
R3 R2 H202 112.6
R1 R2 H202 112.6
OR6 R1 NB1 108.4(4)
OR6 R1 R2 107.0(4)
NB1 R1 R2 112.9(4)
OR6 R1 H201 109.5
NB1 R1 H201 109.5
R2 R1 H201 109.5
OR6 R4 R5 109.2(4)
OR6 R4 R3 103.7(3)
R5 R4 R3 117.6(4)
OR6 R4 H204 108.7
R5 R4 H204 108.7
R3 R4 H204 108.7
OR8 R5 R4 113.3(4)
OR8 R5 H20D 108.9
R4 R5 H20D 108.9
OR8 R5 H20E 108.9
R4 R5 H20E 108.9
H20D R5 H20E 107.7
NB1 B8 B9 106.4(4)
NB1 B8 B7 131.3(4)
B9 B8 B7 122.2(4)
B8 B9 NB3 108.6(4)
B8 B9 B4 119.7(4)
NB3 B9 B4 131.7(4)
NB3 B2 NB1 112.2(4)
NB3 B2 H102 123.9
NB1 B2 H102 123.9
B5 B4 B9 119.2(4)
B5 B4 H104 120.4
B9 B4 H104 120.4
B6 B7 B8 117.7(4)
B6 B7 H107 121.2
B8 B7 H107 121.2
B6 B11 H11A 109.5
B6 B11 H11B 109.5
H11A B11 H11B 109.5
B6 B11 H11C 109.5
H11A B11 H11C 109.5
H11B B11 H11C 109.5
B5 B10 H11D 109.5
B5 B10 H11E 109.5
H11D B10 H11E 109.5
B5 B10 H11F 109.5
H11D B10 H11F 109.5
H11E B10 H11F 109.5
PR2 PR3 H40C 109.5
PR2 PR3 H40D 109.5
H40C PR3 H40D 109.5
PR2 PR3 H40E 109.5
H40C PR3 H40E 109.5
H40D PR3 H40E 109.5
C17 C54 H54A 109.5
C17 C54 H54B 109.5
H54A C54 H54B 109.5
C17 C54 H54C 109.5
H54A C54 H54C 109.5
H54B C54 H54C 109.5
C19 C18 C60 114.0(4)
C19 C18 C17 102.1(3)
C60 C18 C17 115.4(4)
C19 C18 H18 108.3
C60 C18 H18 108.3
C17 C18 H18 108.3
C61 C60 C18 115.8(4)
C61 C60 H60A 108.3
C18 C60 H60A 108.3
C61 C60 H60B 108.3
C18 C60 H60B 108.3
H60A C60 H60B 107.4
O62 C61 N63 122.0(4)
O62 C61 C60 122.4(4)
N63 C61 C60 115.4(4)
C9 C8 C41 106.5(4)
C9 C8 C7 100.5(3)
C41 C8 C7 117.1(4)
C9 C8 H8 110.7
C41 C8 H8 110.7
C7 C8 H8 110.7
C42 C41 C8 117.0(4)
C42 C41 H41A 108.1
C8 C41 H41A 108.1
C42 C41 H41B 108.1
C8 C41 H41B 108.1
H41A C41 H41B 107.3
C43 C42 C41 112.4(4)
C43 C42 H42A 109.1
C41 C42 H42A 109.1
C43 C42 H42B 109.1
C41 C42 H42B 109.1
H42A C42 H42B 107.8
O44 C43 N45 120.9(5)
O44 C43 C42 122.3(4)
N45 C43 C42 116.8(5)
C43 N45 H45A 120.0
C43 N45 H45B 120.0
H45A N45 H45B 120.0
C36 C7 C6 117.4(4)
C36 C7 C8 111.8(4)
C6 C7 C8 100.7(3)
C36 C7 C37 111.1(4)
C6 C7 C37 105.7(4)
C8 C7 C37 109.5(4)
C38 C37 C7 112.8(4)
C38 C37 H37A 109.0
C7 C37 H37A 109.0
C38 C37 H37B 109.0
C7 C37 H37B 109.0
H37A C37 H37B 107.8
O39 C38 N40 121.4(4)
O39 C38 C37 121.9(4)
N40 C38 C37 116.7(4)
C38 N40 H40F 120.0
C38 N40 H40G 120.0
H40F N40 H40G 120.0
C7 C36 H36A 109.5
C7 C36 H36B 109.5
H36A C36 H36B 109.5
C7 C36 H36C 109.5
H36A C36 H36C 109.5
H36B C36 H36C 109.5
C5 C35 H35A 109.5
C5 C35 H35B 109.5
H35A C35 H35B 109.5
C5 C35 H35C 109.5
H35A C35 H35C 109.5
H35B C35 H35C 109.5
C32 C31 C30 113.5(4)
C32 C31 H31A 108.9
C30 C31 H31A 108.9
C32 C31 H31B 108.9
C30 C31 H31B 108.9
H31A C31 H31B 107.7
O33 C32 N34 123.6(5)
O33 C32 C31 122.7(5)
N34 C32 C31 113.7(5)
C32 N34 H34A 120.0
C32 N34 H34B 120.0
H34A N34 H34B 120.0
O17W O18W O20W 109.0(16)
O11W O16W O13W 139.1(14)

loop_
_geom_bond_atom_site_label_1
_geom_bond_atom_site_label_2
_geom_bond_distance
C30 C31 1.526(7)
C30 C3 1.541(6)
C30 H30A 0.9900
C30 H30B 0.9900
Co1 C1L 1.867(5)
Co1 N21 1.881(4)
Co1 N24 1.885(4)
Co1 N23 1.909(4)
Co1 N22 1.912(4)
Co1 NB3 2.059(4)
P1 OP4 1.483(4)
P1 OP5 1.486(3)
P1 OP3 1.583(3)
P1 OP2 1.610(3)
O10L N9L 1.231(6)
O11L N9L 1.224(7)
O28 C27 1.247(6)
O51 C50 1.243(7)
O58 C57 1.250(6)
OP3 PR2 1.460(6)
OP2 R3 1.424(5)
OR7 R2 1.411(6)
OR7 H207 0.8400
O11W O16W 1.38(2)
OR6 R1 1.419(6)
OR6 R4 1.452(5)
OR8 R5 1.434(6)
OR8 H208 0.8400
O15W O19W 1.52(4)
O62 C61 1.234(6)
O44 C43 1.253(7)
O39 C38 1.253(6)
N9L C6L 1.463(6)
N24 C16 1.311(6)
N24 C19 1.483(5)
N21 C4 1.297(6)
N21 C1 1.499(6)
N22 C9 1.343(6)
N22 C6 1.392(6)
C9 C10 1.385(7)
C9 C8 1.508(6)
N23 C11 1.339(6)
N23 C14 1.394(6)
N59 C57 1.319(6)
N59 PR1 1.451(6)
N59 H59 0.8800
NB1 B2 1.359(6)
NB1 B8 1.386(6)
NB1 R1 1.447(6)
NB3 B2 1.328(6)
NB3 B9 1.397(6)
B5 B4 1.390(7)
B5 B6 1.413(7)
B5 B10 1.506(7)
B6 B7 1.399(7)
B6 B11 1.509(6)
N63 C61 1.330(6)
N63 H63A 0.8800
N63 H63B 0.8800
O33 C32 1.217(7)
C1L C2L 1.210(7)
C2L C3L 1.423(7)
C3L C8L 1.405(7)
C3L C4L 1.406(7)
C4L C5L 1.377(7)
C4L H4L 0.9500
C5L C6L 1.392(7)
C5L H5L 0.9500
C6L C7L 1.374(8)
C7L C8L 1.389(8)
C7L H7L 0.9500
C8L H8L 0.9500
C19 C18 1.523(6)
C19 C1 1.545(6)
C19 H19 1.0000
C1 C20 1.529(6)
C1 C2 1.581(6)
C20 H20A 0.9800
C20 H20B 0.9800
C20 H20C 0.9800
C2 C25 1.532(6)
C2 C26 1.555(6)
C2 C3 1.563(6)
C26 C27 1.511(6)
C26 H26A 0.9900
C26 H26B 0.9900
C27 N29 1.320(7)
N29 H29A 0.8800
N29 H29B 0.8800
C25 H25A 0.9800
C25 H25B 0.9800
C25 H25C 0.9800
C3 C4 1.515(6)
C3 H3 1.0000
C4 C5 1.449(6)
C5 C6 1.371(7)
C5 C35 1.514(6)
C6 C7 1.535(6)
C10 C11 1.387(7)
C10 H10 0.9500
C11 C12 1.509(6)
C14 C15 1.368(6)
C14 C13 1.517(6)
C13 C48 1.544(6)
C13 C12 1.551(6)
C13 H13 1.0000
C48 C49 1.531(6)
C48 H48A 0.9900
C48 H48B 0.9900
C49 C50 1.514(7)
C49 H49A 0.9900
C49 H49B 0.9900
C50 N52 1.323(7)
N52 H52A 0.8800
N52 H52B 0.8800
C12 C47 1.527(7)
C12 C46 1.550(6)
C47 H47A 0.9800
C47 H47B 0.9800
C47 H47C 0.9800
C46 H46A 0.9800
C46 H46B 0.9800
C46 H46C 0.9800
C15 C16 1.435(6)
C15 C53 1.519(6)
C53 H53A 0.9800
C53 H53B 0.9800
C53 H53C 0.9800
C16 C17 1.541(6)
C17 C55 1.544(6)
C17 C54 1.545(6)
C17 C18 1.554(6)
C55 C56 1.523(6)
C55 H55A 0.9900
C55 H55B 0.9900
C56 C57 1.520(6)
C56 H56A 0.9900
C56 H56B 0.9900
PR1 PR2 1.519(6)
PR1 H40A 0.9900
PR1 H40B 0.9900
PR2 PR3 1.513(7)
PR2 H402 1.0000
R3 R2 1.524(7)
R3 R4 1.525(6)
R3 H203 1.0000
R2 R1 1.527(6)
R2 H202 1.0000
R1 H201 1.0000
R4 R5 1.494(7)
R4 H204 1.0000
R5 H20D 0.9900
R5 H20E 0.9900
B8 B9 1.391(7)
B8 B7 1.399(7)
B9 B4 1.398(7)
B2 H102 0.9500
B4 H104 0.9500
B7 H107 0.9500
B11 H11A 0.9800
B11 H11B 0.9800
B11 H11C 0.9800
B10 H11D 0.9800
B10 H11E 0.9800
B10 H11F 0.9800
PR3 H40C 0.9800
PR3 H40D 0.9800
PR3 H40E 0.9800
C54 H54A 0.9800
C54 H54B 0.9800
C54 H54C 0.9800
C18 C60 1.538(6)
C18 H18 1.0000
C60 C61 1.506(6)
C60 H60A 0.9900
C60 H60B 0.9900
C8 C41 1.543(6)
C8 C7 1.545(6)
C8 H8 1.0000
C41 C42 1.516(7)
C41 H41A 0.9900
C41 H41B 0.9900
C42 C43 1.501(7)
C42 H42A 0.9900
C42 H42B 0.9900
C43 N45 1.323(7)
N45 H45A 0.8800
N45 H45B 0.8800
C7 C36 1.533(6)
C7 C37 1.559(6)
C37 C38 1.504(6)
C37 H37A 0.9900
C37 H37B 0.9900
C38 N40 1.324(7)
N40 H40F 0.8800
N40 H40G 0.8800
C36 H36A 0.9800
C36 H36B 0.9800
C36 H36C 0.9800
C35 H35A 0.9800
C35 H35B 0.9800
C35 H35C 0.9800
C31 C32 1.517(7)
C31 H31A 0.9900
C31 H31B 0.9900
C32 N34 1.337(7)
N34 H34A 0.8800
N34 H34B 0.8800
O13W O16W 1.62(2)
O18W O17W 1.604(19)
O18W O20W 1.80(4)

loop_
_geom_hbond_atom_site_label_D
_geom_hbond_atom_site_label_H
_geom_hbond_atom_site_label_A
_geom_hbond_distance_DH
_geom_hbond_distance_HA
_geom_hbond_distance_DA
_geom_hbond_angle_DHA
_geom_hbond_site_symmetry_A
OR7 H207 O10W 0.84 1.99 2.751(5) 150.8 3_655
OR8 H208 O9W 0.84 1.92 2.737(5) 162.2 3_655
N59 H59 O10W 0.88 2.00 2.868(5) 169.7 3_655
N63 H63A O58 0.88 2.14 2.862(5) 138.7 2_566
N63 H63B O7W 0.88 2.64 3.350(6) 138.4 .
C5L H5L O44 0.95 2.64 3.408(6) 138.2 3_545
C20 H20C NB3 0.98 2.54 3.202(6) 124.5 .
N29 H29A O4W 0.88 2.23 3.021(6) 150.1 3_645
N29 H29B O7W 0.88 2.06 2.902(6) 160.5 .
C3 H3 O28 1.00 2.22 3.004(6) 134.3 .
N52 H52A O11W 0.88 2.07 2.902(8) 157.8 1_565
N52 H52A O16W 0.88 2.45 3.24(2) 149.6 1_565
N52 H52B O3W 0.88 2.17 3.007(7) 157.7 1_455
C56 H56A O10W 0.99 2.48 3.345(6) 146.4 3_655
C56 H56A OR7 0.99 2.58 3.307(6) 130.3 .
PR2 H402 O1W 1.00 2.60 3.310(6) 128.3 .
R1 H201 O28 1.00 2.19 3.118(6) 154.2 3_655
R5 H20D O51 0.99 2.46 3.399(6) 157.3 .
C8 H8 O39 1.00 2.43 3.189(6) 131.8 .
N45 H45A O1W 0.88 2.17 3.014(6) 161.1 4_574
N45 H45B O18W 0.88 2.16 2.993(8) 158.8 2_465
N45 H45B O17W 0.88 2.44 3.281(18) 159.6 2_465
N40 H40F O11W 0.88 2.18 2.903(8) 139.2 3
N40 H40G OP5 0.88 2.00 2.857(5) 165.4 3_645
N34 H34A O15W 0.88 2.47 3.099(8) 129.4 3_755
N34 H34A O17W 0.88 2.30 3.179(19) 174.3 2_565
N34 H34B O39 0.88 2.07 2.937(6) 169.4 1_655

loop_
_geom_torsion_atom_site_label_1
_geom_torsion_atom_site_label_2
_geom_torsion_atom_site_label_3
_geom_torsion_atom_site_label_4
_geom_torsion
OP4 P1 OP3 PR2 55.8(4)
OP5 P1 OP3 PR2 -174.4(3)
OP2 P1 OP3 PR2 -59.8(3)
OP4 P1 OP2 R3 84.2(4)
OP5 P1 OP2 R3 -46.8(4)
OP3 P1 OP2 R3 -158.8(3)
C1L Co1 N24 C16 -83.3(4)
N21 Co1 N24 C16 -175.5(4)
N23 Co1 N24 C16 5.6(4)
NB3 Co1 N24 C16 93.5(4)
C1L Co1 N24 C19 76.7(3)
N21 Co1 N24 C19 -15.5(3)
N23 Co1 N24 C19 165.6(3)
NB3 Co1 N24 C19 -106.5(3)
C1L Co1 N21 C4 68.6(4)
N24 Co1 N21 C4 157.8(4)
N22 Co1 N21 C4 -17.4(4)
NB3 Co1 N21 C4 -107.6(4)
C1L Co1 N21 C1 -101.8(3)
N24 Co1 N21 C1 -12.6(3)
N22 Co1 N21 C1 172.2(3)
NB3 Co1 N21 C1 82.0(3)
C6 N22 C9 C10 163.6(4)
Co1 N22 C9 C10 -6.2(6)
C6 N22 C9 C8 -15.2(5)
Co1 N22 C9 C8 175.1(3)
B4 B5 B6 B7 -0.5(7)
B10 B5 B6 B7 -179.8(5)
B4 B5 B6 B11 179.3(4)
B10 B5 B6 B11 0.0(7)
C8L C3L C4L C5L 3.4(8)
C2L C3L C4L C5L -176.6(5)
C3L C4L C5L C6L -1.1(8)
C4L C5L C6L C7L -1.3(8)
C4L C5L C6L N9L 178.8(5)
O11L N9L C6L C7L 179.5(5)
O10L N9L C6L C7L 0.7(7)
O11L N9L C6L C5L -0.7(7)
O10L N9L C6L C5L -179.4(5)
C5L C6L C7L C8L 1.5(8)
N9L C6L C7L C8L -178.7(5)
C6L C7L C8L C3L 0.8(8)
C4L C3L C8L C7L -3.2(8)
C2L C3L C8L C7L 176.8(5)
C16 N24 C19 C18 -28.0(4)
Co1 N24 C19 C18 167.5(3)
C16 N24 C19 C1 -157.0(4)
Co1 N24 C19 C1 38.4(4)
C4 N21 C1 C20 105.5(4)
Co1 N21 C1 C20 -82.4(4)
C4 N21 C1 C19 -137.6(4)
Co1 N21 C1 C19 34.5(4)
C4 N21 C1 C2 -15.6(5)
Co1 N21 C1 C2 156.5(3)
N24 C19 C1 N21 -43.2(4)
C18 C19 C1 N21 -159.9(4)
N24 C19 C1 C20 74.1(4)
C18 C19 C1 C20 -42.6(5)
N24 C19 C1 C2 -153.6(4)
C18 C19 C1 C2 89.7(5)
N21 C1 C2 C25 150.8(4)
C20 C1 C2 C25 31.6(5)
C19 C1 C2 C25 -99.2(4)
N21 C1 C2 C26 -86.6(4)
C20 C1 C2 C26 154.2(4)
C19 C1 C2 C26 23.3(5)
N21 C1 C2 C3 27.6(4)
C20 C1 C2 C3 -91.5(4)
C19 C1 C2 C3 137.6(4)
C25 C2 C26 C27 -52.1(5)
C3 C2 C26 C27 70.9(5)
C1 C2 C26 C27 -178.2(4)
C2 C26 C27 O28 -61.0(6)
C2 C26 C27 N29 120.1(5)
C31 C30 C3 C4 -156.8(4)
C31 C30 C3 C2 85.6(5)
C25 C2 C3 C4 -153.3(4)
C26 C2 C3 C4 86.8(4)
C1 C2 C3 C4 -29.4(4)
C25 C2 C3 C30 -30.7(5)
C26 C2 C3 C30 -150.5(4)
C1 C2 C3 C30 93.2(4)
C1 N21 C4 C5 176.7(4)
Co1 N21 C4 C5 6.0(7)
C1 N21 C4 C3 -4.2(5)
Co1 N21 C4 C3 -174.9(3)
C30 C3 C4 N21 -106.4(4)
C2 C3 C4 N21 22.2(5)
C30 C3 C4 C5 72.7(5)
C2 C3 C4 C5 -158.7(4)
N21 C4 C5 C6 8.9(7)
C3 C4 C5 C6 -170.1(4)
N21 C4 C5 C35 -168.8(4)
C3 C4 C5 C35 12.2(7)
C4 C5 C6 N22 -3.9(7)
C35 C5 C6 N22 173.6(4)
C4 C5 C6 C7 178.6(4)
C35 C5 C6 C7 -3.9(8)
C9 N22 C6 C5 176.0(4)
Co1 N22 C6 C5 -14.8(6)
C9 N22 C6 C7 -6.1(5)
Co1 N22 C6 C7 163.1(3)
N22 C9 C10 C11 -5.2(8)
C8 C9 C10 C11 173.3(4)
C14 N23 C11 C10 177.0(4)
Co1 N23 C11 C10 -6.9(6)
C14 N23 C11 C12 -9.4(5)
Co1 N23 C11 C12 166.7(3)
C9 C10 C11 N23 12.5(8)
C9 C10 C11 C12 -160.4(4)
C11 N23 C14 C15 176.8(4)
Co1 N23 C14 C15 0.7(6)
C11 N23 C14 C13 -7.4(5)
Co1 N23 C14 C13 176.6(3)
C15 C14 C13 C48 72.4(6)
N23 C14 C13 C48 -103.6(4)
C15 C14 C13 C12 -164.0(4)
N23 C14 C13 C12 20.0(5)
C14 C13 C48 C49 -162.1(4)
C12 C13 C48 C49 83.3(5)
C13 C48 C49 C50 159.5(4)
C48 C49 C50 O51 -56.0(6)
C48 C49 C50 N52 124.8(5)
N23 C11 C12 C47 147.6(4)
C10 C11 C12 C47 -38.8(6)
N23 C11 C12 C46 -91.6(4)
C10 C11 C12 C46 82.1(5)
N23 C11 C12 C13 21.3(5)
C10 C11 C12 C13 -165.0(4)
C14 C13 C12 C11 -23.3(4)
C48 C13 C12 C11 95.1(4)
C14 C13 C12 C47 -148.3(4)
C48 C13 C12 C47 -29.9(6)
C14 C13 C12 C46 87.6(4)
C48 C13 C12 C46 -154.0(4)
N23 C14 C15 C16 -0.4(7)
C13 C14 C15 C16 -175.7(4)
N23 C14 C15 C53 -177.9(4)
C13 C14 C15 C53 6.8(7)
C19 N24 C16 C15 -167.1(4)
Co1 N24 C16 C15 -6.6(6)
C19 N24 C16 C17 7.4(5)
Co1 N24 C16 C17 167.9(3)
C14 C15 C16 N24 3.1(7)
C53 C15 C16 N24 -179.5(4)
C14 C15 C16 C17 -170.5(4)
C53 C15 C16 C17 6.9(7)
N24 C16 C17 C55 135.9(4)
C15 C16 C17 C55 -50.0(6)
N24 C16 C17 C54 -101.6(4)
C15 C16 C17 C54 72.6(5)
N24 C16 C17 C18 15.6(5)
C15 C16 C17 C18 -170.2(4)
C16 C17 C55 C56 -44.8(5)
C54 C17 C55 C56 -166.1(4)
C18 C17 C55 C56 69.8(5)
C17 C55 C56 C57 -168.2(4)
PR1 N59 C57 O58 -0.2(7)
PR1 N59 C57 C56 -178.4(4)
C55 C56 C57 O58 -61.6(6)
C55 C56 C57 N59 116.7(4)
C57 N59 PR1 PR2 -104.7(5)
P1 OP3 PR2 PR3 -108.8(4)
P1 OP3 PR2 PR1 131.1(3)
N59 PR1 PR2 OP3 -58.5(5)
N59 PR1 PR2 PR3 -176.4(4)
P1 OP2 R3 R2 85.5(4)
P1 OP2 R3 R4 -161.2(3)
OP2 R3 R2 OR7 47.2(5)
R4 R3 R2 OR7 -70.2(4)
OP2 R3 R2 R1 159.8(4)
R4 R3 R2 R1 42.3(4)
R4 OR6 R1 NB1 134.4(4)
R4 OR6 R1 R2 12.4(5)
B2 NB1 R1 OR6 -36.5(6)
B8 NB1 R1 OR6 159.8(4)
B2 NB1 R1 R2 81.8(5)
B8 NB1 R1 R2 -81.8(5)
OR7 R2 R1 OR6 82.1(4)
R3 R2 R1 OR6 -34.4(4)
OR7 R2 R1 NB1 -37.0(5)
R3 R2 R1 NB1 -153.5(4)
R1 OR6 R4 R5 141.4(4)
R1 OR6 R4 R3 15.2(5)
OP2 R3 R4 OR6 -158.0(4)
R2 R3 R4 OR6 -36.6(4)
OP2 R3 R4 R5 81.5(5)
R2 R3 R4 R5 -157.2(4)
OR6 R4 R5 OR8 -64.7(5)
R3 R4 R5 OR8 53.0(6)
B2 NB1 B8 B9 2.3(5)
R1 NB1 B8 B9 168.5(4)
B2 NB1 B8 B7 -176.1(5)
R1 NB1 B8 B7 -9.8(8)
NB1 B8 B9 NB3 -1.1(5)
B7 B8 B9 NB3 177.4(4)
NB1 B8 B9 B4 179.3(4)
B7 B8 B9 B4 -2.2(7)
B2 NB3 B9 B8 -0.5(5)
Co1 NB3 B9 B8 -173.0(3)
B2 NB3 B9 B4 179.1(5)
Co1 NB3 B9 B4 6.5(7)
B9 NB3 B2 NB1 2.0(5)
Co1 NB3 B2 NB1 175.4(3)
B8 NB1 B2 NB3 -2.7(5)
R1 NB1 B2 NB3 -168.9(4)
B6 B5 B4 B9 0.0(7)
B10 B5 B4 B9 179.3(4)
B8 B9 B4 B5 1.3(7)
NB3 B9 B4 B5 -178.1(5)
B5 B6 B7 B8 -0.3(7)
B11 B6 B7 B8 179.9(4)
NB1 B8 B7 B6 179.8(5)
B9 B8 B7 B6 1.6(7)
N24 C19 C18 C60 161.0(4)
C1 C19 C18 C60 -80.2(5)
N24 C19 C18 C17 35.8(4)
C1 C19 C18 C17 154.6(4)
C16 C17 C18 C19 -31.0(4)
C55 C17 C18 C19 -155.8(4)
C54 C17 C18 C19 82.0(4)
C16 C17 C18 C60 -155.3(4)
C55 C17 C18 C60 79.9(5)
C54 C17 C18 C60 -42.3(5)
C19 C18 C60 C61 157.6(4)
C17 C18 C60 C61 -84.6(5)
C18 C60 C61 O62 -33.3(6)
C18 C60 C61 N63 150.6(4)
N22 C9 C8 C41 -93.4(4)
C10 C9 C8 C41 87.9(5)
N22 C9 C8 C7 29.1(5)
C10 C9 C8 C7 -149.6(4)
C9 C8 C41 C42 -158.6(4)
C7 C8 C41 C42 90.0(5)
C8 C41 C42 C43 154.3(4)
C41 C42 C43 O44 -10.1(7)
C41 C42 C43 N45 171.6(5)
C5 C6 C7 C36 -37.3(7)
N22 C6 C7 C36 145.0(4)
C5 C6 C7 C8 -158.8(5)
N22 C6 C7 C8 23.4(4)
C5 C6 C7 C37 87.3(6)
N22 C6 C7 C37 -90.5(4)
C9 C8 C7 C36 -155.0(4)
C41 C8 C7 C36 -40.2(5)
C9 C8 C7 C6 -29.6(4)
C41 C8 C7 C6 85.2(4)
C9 C8 C7 C37 81.4(4)
C41 C8 C7 C37 -163.7(4)
C36 C7 C37 C38 -50.8(5)
C6 C7 C37 C38 -179.2(4)
C8 C7 C37 C38 73.1(5)
C7 C37 C38 O39 -77.3(6)
C7 C37 C38 N40 101.8(5)
C3 C30 C31 C32 164.1(5)
C30 C31 C32 O33 -7.3(9)
C30 C31 C32 N34 173.7(5)
